data_7016585
loop_
_publ_author_name
'Thirumoorthi, Ramalingam'
'Chivers, Tristram'
'Vargas-Baca, Ignacio'

_publ_section_title
;
 S,C,S-Pnictogen bonding in pincer complexes of the methanediide
 [C(Ph(2)PS)(2)](2-).
;
_journal_issue 32
_journal_name_full 'Dalton transactions (Cambridge, England : 2003)'
_journal_page_first 8086
_journal_page_last 8088
_journal_paper_doi 10.1039/c1dt11144b
_journal_volume 40
_journal_year 2011
_chemical_formula_moiety '2(C25 H20 Bi Cl P2 S2), C H2 Cl2'
_chemical_formula_sum 'C51 H42 Bi2 Cl4 P4 S4'
_chemical_formula_weight 1466.73
_chemical_name_systematic
;
?
;
_space_group_IT_number 15
_symmetry_cell_setting monoclinic
_symmetry_space_group_name_Hall '-I 2ya'
_symmetry_space_group_name_H-M 'I 1 2/a 1'
_atom_sites_solution_hydrogens geom
_atom_sites_solution_primary direct
_atom_sites_solution_secondary difmap
_audit_creation_method SHELXL-97
_cell_angle_alpha 90.00
_cell_angle_beta 98.83(3)
_cell_angle_gamma 90.00
_cell_formula_units_Z 4
_cell_length_a 17.978(4)
_cell_length_b 11.922(2)
_cell_length_c 24.932(10)
_cell_measurement_reflns_used 10988
_cell_measurement_temperature 173(2)
_cell_measurement_theta_max 27.49
_cell_measurement_theta_min 2.53
_cell_volume 5280(3)
_computing_cell_refinement 'HKL Scalepack (Otwinowski & Minor 1997)'
_computing_data_collection 'Collect (Nonius BV, 1997-2000)'
_computing_data_reduction DENZO-SMN
_computing_molecular_graphics 'DIAMOND (Brandenburg & Berndt, 1999)'
_computing_publication_material 'WinGX v1.70-01 (L. J. Farrugia)'
_computing_structure_refinement 'SHELXL-97 (Sheldrick, 1997)'
_computing_structure_solution 'SHELXS-97 (Sheldrick, 1997)'
_diffrn_ambient_temperature 173(2)
_diffrn_measured_fraction_theta_full 0.994
_diffrn_measured_fraction_theta_max 0.994
_diffrn_measurement_device_type 'KappaCCD (Nonius, FR540C)'
_diffrn_measurement_method 'phi\omega scans'
_diffrn_radiation_monochromator 'horizonally mounted graphite crystal'
_diffrn_radiation_source 'Enraf Nonius FR590D, fine-focus sealed tube'
_diffrn_radiation_type MoK\a
_diffrn_radiation_wavelength 0.71073
_diffrn_reflns_av_R_equivalents 0.0483
_diffrn_reflns_av_sigmaI/netI 0.0534
_diffrn_reflns_limit_h_max 23
_diffrn_reflns_limit_h_min -23
_diffrn_reflns_limit_k_max 15
_diffrn_reflns_limit_k_min -15
_diffrn_reflns_limit_l_max 32
_diffrn_reflns_limit_l_min -32
_diffrn_reflns_number 10984
_diffrn_reflns_theta_full 27.48
_diffrn_reflns_theta_max 27.48
_diffrn_reflns_theta_min 2.53
_exptl_absorpt_coefficient_mu 7.173
_exptl_absorpt_correction_T_max 0.3932
_exptl_absorpt_correction_T_min 0.3280
_exptl_absorpt_correction_type integration
_exptl_absorpt_process_details 'SADABS (SHELXTL-NT v5.1, Bruker)'
_exptl_crystal_colour yellow
_exptl_crystal_density_diffrn 1.845
_exptl_crystal_density_method 'not measured'
_exptl_crystal_description prism
_exptl_crystal_F_000 2824
_exptl_crystal_size_max 0.20
_exptl_crystal_size_mid 0.18
_exptl_crystal_size_min 0.16
_refine_diff_density_max 1.650
_refine_diff_density_min -1.637
_refine_diff_density_rms 0.194
_refine_ls_extinction_method SHELXL
_refine_ls_goodness_of_fit_ref 1.084
_refine_ls_hydrogen_treatment constr
_refine_ls_matrix_type full
_refine_ls_number_parameters 294
_refine_ls_number_reflns 6019
_refine_ls_number_restraints 0
_refine_ls_restrained_S_all 1.084
_refine_ls_R_factor_all 0.0661
_refine_ls_R_factor_gt 0.0490
_refine_ls_shift/su_max 0.003
_refine_ls_shift/su_mean 0.000
_refine_ls_structure_factor_coef Fsqd
_refine_ls_weighting_details 'calc w=1/[\s^2^(Fo^2^)+(0.0000P)^2^+140.9084P] where P=(Fo^2^+2Fc^2^)/3'
_refine_ls_weighting_scheme calc
_refine_ls_wR_factor_gt 0.0940
_refine_ls_wR_factor_ref 0.1037
_reflns_number_gt 4938
_reflns_number_total 6019
_reflns_threshold_expression >2sigma(I)
_cod_data_source_file c1dt11144b.txt
_cod_data_source_block compound8
_cod_original_sg_symbol_H-M 'I 2/a '
_cod_database_code 7016585

loop_
_symmetry_equiv_pos_as_xyz
'x, y, z'
'-x+1/2, y, -z'
'x+1/2, y+1/2, z+1/2'
'-x+1, y+1/2, -z+1/2'
'-x, -y, -z'
'x-1/2, -y, z'
'-x+1/2, -y+1/2, -z+1/2'
'x, -y+1/2, z+1/2'

loop_
_atom_site_label
_atom_site_type_symbol
_atom_site_fract_x
_atom_site_fract_y
_atom_site_fract_z
_atom_site_U_iso_or_equiv
_atom_site_adp_type
_atom_site_occupancy
_atom_site_symmetry_multiplicity
_atom_site_calc_flag
_atom_site_refinement_flags
C1 C 0.4131(4) 0.9802(6) 0.3993(3) 0.0239(15) Uani 1 1 d .
C2 C 0.2784(4) 1.1202(7) 0.3668(3) 0.0253(16) Uani 1 1 d .
C3 C 0.2915(5) 1.1930(7) 0.3256(3) 0.0362(19) Uani 1 1 d .
H3 H 0.3179 1.1682 0.2986 0.043 Uiso 1 1 calc R
C4 C 0.2654(6) 1.3012(8) 0.3246(4) 0.050(3) Uani 1 1 d .
H4 H 0.2746 1.3498 0.2971 0.060 Uiso 1 1 calc R
C5 C 0.2257(6) 1.3377(9) 0.3642(5) 0.059(3) Uani 1 1 d .
H5 H 0.2075 1.4108 0.3634 0.071 Uiso 1 1 calc R
C6 C 0.2130(6) 1.2661(8) 0.4049(5) 0.058(3) Uani 1 1 d .
H6 H 0.1864 1.2918 0.4317 0.070 Uiso 1 1 calc R
C7 C 0.2387(5) 1.1573(8) 0.4072(4) 0.044(2) Uani 1 1 d .
H7 H 0.2298 1.1097 0.4351 0.053 Uiso 1 1 calc R
C8 C 0.3029(4) 0.9309(6) 0.3008(3) 0.0237(15) Uani 1 1 d .
C9 C 0.3580(4) 0.8704(7) 0.2810(3) 0.0319(18) Uani 1 1 d .
H9 H 0.4043 0.8583 0.3026 0.038 Uiso 1 1 calc R
C10 C 0.3444(5) 0.8273(8) 0.2282(3) 0.0360(19) Uani 1 1 d .
H10 H 0.3815 0.7859 0.2149 0.043 Uiso 1 1 calc R
C11 C 0.2759(5) 0.8461(7) 0.1958(3) 0.0343(18) Uani 1 1 d .
H11 H 0.2677 0.8198 0.1603 0.041 Uiso 1 1 calc R
C12 C 0.2204(5) 0.9032(7) 0.2160(3) 0.0331(19) Uani 1 1 d .
H12 H 0.1738 0.9130 0.1945 0.040 Uiso 1 1 calc R
C13 C 0.2330(5) 0.9466(8) 0.2683(3) 0.0340(18) Uani 1 1 d .
H13 H 0.1952 0.9860 0.2816 0.041 Uiso 1 1 calc R
C14 C 0.5077(4) 1.1815(6) 0.4013(3) 0.0243(15) Uani 1 1 d .
C15 C 0.5724(4) 1.2360(7) 0.3916(3) 0.0288(17) Uani 1 1 d .
H15 H 0.6096 1.1965 0.3775 0.035 Uiso 1 1 calc R
C16 C 0.5818(5) 1.3498(8) 0.4030(3) 0.037(2) Uani 1 1 d .
H16 H 0.6247 1.3866 0.3956 0.044 Uiso 1 1 calc R
C17 C 0.5277(5) 1.4086(7) 0.4252(4) 0.043(2) Uani 1 1 d .
H17 H 0.5341 1.4846 0.4330 0.052 Uiso 1 1 calc R
C18 C 0.4635(5) 1.3528(8) 0.4356(3) 0.039(2) Uani 1 1 d .
H18 H 0.4272 1.3915 0.4512 0.046 Uiso 1 1 calc R
C19 C 0.4530(5) 1.2400(7) 0.4231(3) 0.0313(18) Uani 1 1 d .
H19 H 0.4093 1.2037 0.4293 0.038 Uiso 1 1 calc R
C20 C 0.5278(4) 1.0007(7) 0.3270(3) 0.0260(16) Uani 1 1 d .
C21 C 0.5590(5) 0.8964(8) 0.3188(3) 0.0341(19) Uani 1 1 d .
H21 H 0.5716 0.8472 0.3477 0.041 Uiso 1 1 calc R
C22 C 0.5710(5) 0.8666(9) 0.2670(3) 0.045(2) Uani 1 1 d .
H22 H 0.5935 0.7981 0.2616 0.054 Uiso 1 1 calc R
C23 C 0.5500(5) 0.9369(10) 0.2232(3) 0.048(3) Uani 1 1 d .
H23 H 0.5573 0.9150 0.1886 0.057 Uiso 1 1 calc R
C24 C 0.5186(5) 1.0390(10) 0.2310(3) 0.048(3) Uani 1 1 d .
H24 H 0.5047 1.0867 0.2016 0.058 Uiso 1 1 calc R
C25 C 0.5071(4) 1.0719(8) 0.2832(3) 0.0340(19) Uani 1 1 d .
H25 H 0.4857 1.1413 0.2884 0.041 Uiso 1 1 calc R
C26 C 0.7500 0.3630(16) 0.5000 0.080(6) Uani 1 2 d S
H26A H 0.7151 0.3146 0.4772 0.096 Uiso 0.50 1 calc PR
H26B H 0.7849 0.3146 0.5228 0.096 Uiso 0.50 1 calc PR
P1 P 0.32002(10) 0.98088(16) 0.37002(7) 0.0218(4) Uani 1 1 d .
P2 P 0.49962(10) 1.03087(16) 0.39206(7) 0.0208(4) Uani 1 1 d .
S1 S 0.27166(11) 0.87953(18) 0.41998(8) 0.0299(4) Uani 1 1 d .
S2 S 0.56971(10) 0.95364(17) 0.45238(7) 0.0248(4) Uani 1 1 d .
Cl1 Cl 0.45240(16) 0.6870(2) 0.39921(9) 0.0523(6) Uani 1 1 d .
Cl2 Cl 0.7013(2) 0.4331(5) 0.54020(16) 0.1165(17) Uani 1 1 d .
Bi1 Bi 0.424612(16) 0.85171(2) 0.461050(10) 0.02455(9) Uani 1 1 d .

loop_
_atom_site_aniso_label
_atom_site_aniso_U_11
_atom_site_aniso_U_22
_atom_site_aniso_U_33
_atom_site_aniso_U_23
_atom_site_aniso_U_13
_atom_site_aniso_U_12
C1 0.026(4) 0.025(4) 0.021(3) 0.003(3) 0.002(3) 0.003(3)
C2 0.010(3) 0.031(4) 0.033(4) 0.001(3) -0.001(3) -0.001(3)
C3 0.045(5) 0.030(5) 0.032(4) 0.004(4) 0.001(4) 0.002(4)
C4 0.060(7) 0.033(5) 0.055(6) 0.015(5) 0.000(5) 0.004(5)
C5 0.059(7) 0.038(6) 0.076(8) 0.002(6) 0.000(6) 0.014(5)
C6 0.062(7) 0.031(5) 0.091(8) -0.016(6) 0.037(6) 0.013(5)
C7 0.035(5) 0.041(5) 0.059(6) -0.003(5) 0.020(4) -0.005(4)
C8 0.029(4) 0.021(4) 0.020(3) 0.000(3) 0.001(3) -0.003(3)
C9 0.027(4) 0.041(5) 0.027(4) -0.009(4) 0.001(3) 0.000(4)
C10 0.039(5) 0.036(5) 0.034(4) -0.006(4) 0.008(3) -0.001(4)
C11 0.044(5) 0.032(5) 0.028(4) -0.005(4) 0.010(3) -0.007(4)
C12 0.038(5) 0.033(5) 0.024(4) 0.001(3) -0.010(3) -0.005(4)
C13 0.030(4) 0.038(5) 0.031(4) -0.004(4) -0.003(3) -0.007(4)
C14 0.022(4) 0.024(4) 0.025(3) 0.002(3) -0.003(3) 0.001(3)
C15 0.026(4) 0.029(4) 0.031(4) 0.001(3) 0.001(3) -0.002(3)
C16 0.046(5) 0.032(5) 0.032(4) 0.008(4) 0.002(4) -0.016(4)
C17 0.056(6) 0.018(4) 0.050(5) -0.003(4) -0.007(4) -0.001(4)
C18 0.036(5) 0.038(5) 0.038(4) -0.012(4) -0.009(3) 0.010(4)
C19 0.031(4) 0.034(5) 0.027(4) -0.009(4) -0.001(3) 0.004(4)
C20 0.028(4) 0.028(4) 0.021(3) 0.000(3) 0.001(3) -0.002(3)
C21 0.034(4) 0.045(5) 0.025(4) -0.006(4) 0.009(3) -0.004(4)
C22 0.029(4) 0.069(7) 0.039(5) -0.024(5) 0.012(4) -0.007(4)
C23 0.033(5) 0.090(9) 0.023(4) -0.020(5) 0.012(3) -0.018(5)
C24 0.040(5) 0.080(8) 0.023(4) 0.000(5) 0.004(4) -0.016(5)
C25 0.031(4) 0.048(5) 0.022(3) 0.002(4) 0.002(3) -0.009(4)
C26 0.083(13) 0.072(13) 0.071(11) 0.000 -0.031(10) 0.000
P1 0.0231(9) 0.0217(10) 0.0201(8) -0.0009(7) 0.0018(7) -0.0009(8)
P2 0.0225(9) 0.0228(10) 0.0166(8) -0.0002(7) 0.0018(7) 0.0000(7)
S1 0.0288(10) 0.0341(12) 0.0274(9) 0.0045(8) 0.0058(7) -0.0059(8)
S2 0.0245(9) 0.0294(10) 0.0194(8) 0.0001(8) 0.0002(7) 0.0038(8)
Cl1 0.0823(18) 0.0306(12) 0.0411(12) -0.0099(10) 0.0003(12) 0.0144(12)
Cl2 0.099(3) 0.171(5) 0.080(2) -0.011(3) 0.017(2) 0.045(3)
Bi1 0.03205(15) 0.02144(14) 0.01906(13) 0.00159(12) 0.00049(9) -0.00065(13)

loop_
_atom_type_symbol
_atom_type_description
_atom_type_scat_dispersion_real
_atom_type_scat_dispersion_imag
_atom_type_scat_source
C C 0.0033 0.0016 'International Tables Vol C Tables 4.2.6.8 and 6.1.1.4'
H H 0.0000 0.0000 'International Tables Vol C Tables 4.2.6.8 and 6.1.1.4'
P P 0.1023 0.0942 'International Tables Vol C Tables 4.2.6.8 and 6.1.1.4'
S S 0.1246 0.1234 'International Tables Vol C Tables 4.2.6.8 and 6.1.1.4'
Cl Cl 0.1484 0.1585 'International Tables Vol C Tables 4.2.6.8 and 6.1.1.4'
Bi Bi -4.1077 10.2566 'International Tables Vol C Tables 4.2.6.8 and 6.1.1.4'

loop_
_geom_angle_atom_site_label_1
_geom_angle_atom_site_label_2
_geom_angle_atom_site_label_3
_geom_angle
_geom_angle_site_symmetry_1
_geom_angle_site_symmetry_3
P2 C1 P1 143.0(4) . .
P2 C1 Bi1 109.7(4) . .
P1 C1 Bi1 106.6(4) . .
C7 C2 C3 119.9(8) . .
C7 C2 P1 120.8(6) . .
C3 C2 P1 119.1(6) . .
C4 C3 C2 120.3(9) . .
C4 C3 H3 119.9 . .
C2 C3 H3 119.9 . .
C3 C4 C5 119.9(10) . .
C3 C4 H4 120.1 . .
C5 C4 H4 120.1 . .
C6 C5 C4 119.9(10) . .
C6 C5 H5 120.0 . .
C4 C5 H5 120.0 . .
C5 C6 C7 121.6(10) . .
C5 C6 H6 119.2 . .
C7 C6 H6 119.2 . .
C6 C7 C2 118.4(9) . .
C6 C7 H7 120.8 . .
C2 C7 H7 120.8 . .
C9 C8 C13 119.5(7) . .
C9 C8 P1 119.3(6) . .
C13 C8 P1 121.0(6) . .
C8 C9 C10 120.0(7) . .
C8 C9 H9 120.0 . .
C10 C9 H9 120.0 . .
C11 C10 C9 120.1(8) . .
C11 C10 H10 120.0 . .
C9 C10 H10 120.0 . .
C12 C11 C10 120.1(7) . .
C12 C11 H11 120.0 . .
C10 C11 H11 120.0 . .
C11 C12 C13 120.5(8) . .
C11 C12 H12 119.7 . .
C13 C12 H12 119.7 . .
C12 C13 C8 119.8(8) . .
C12 C13 H13 120.1 . .
C8 C13 H13 120.1 . .
C19 C14 C15 119.9(8) . .
C19 C14 P2 120.1(6) . .
C15 C14 P2 119.7(6) . .
C14 C15 C16 120.0(8) . .
C14 C15 H15 120.0 . .
C16 C15 H15 120.0 . .
C17 C16 C15 120.4(8) . .
C17 C16 H16 119.8 . .
C15 C16 H16 119.8 . .
C16 C17 C18 119.2(8) . .
C16 C17 H17 120.4 . .
C18 C17 H17 120.4 . .
C19 C18 C17 120.6(8) . .
C19 C18 H18 119.7 . .
C17 C18 H18 119.7 . .
C14 C19 C18 119.8(8) . .
C14 C19 H19 120.1 . .
C18 C19 H19 120.1 . .
C25 C20 C21 119.9(7) . .
C25 C20 P2 120.4(6) . .
C21 C20 P2 118.9(6) . .
C22 C21 C20 119.2(9) . .
C22 C21 H21 120.4 . .
C20 C21 H21 120.4 . .
C23 C22 C21 121.1(10) . .
C23 C22 H22 119.4 . .
C21 C22 H22 119.4 . .
C24 C23 C22 119.8(8) . .
C24 C23 H23 120.1 . .
C22 C23 H23 120.1 . .
C23 C24 C25 120.2(9) . .
C23 C24 H24 119.9 . .
C25 C24 H24 119.9 . .
C20 C25 C24 119.9(9) . .
C20 C25 H25 120.1 . .
C24 C25 H25 120.1 . .
Cl2 C26 Cl2 119.3(12) . 2_656
Cl2 C26 H26A 107.5 . .
Cl2 C26 H26A 107.5 2_656 .
Cl2 C26 H26B 107.5 . .
Cl2 C26 H26B 107.5 2_656 .
H26A C26 H26B 107.0 . .
C1 P1 C8 114.5(3) . .
C1 P1 C2 112.9(3) . .
C8 P1 C2 104.6(3) . .
C1 P1 S1 102.6(3) . .
C8 P1 S1 111.4(3) . .
C2 P1 S1 111.0(3) . .
C1 P1 Bi1 41.5(2) . .
C8 P1 Bi1 121.8(3) . .
C2 P1 Bi1 132.8(2) . .
S1 P1 Bi1 61.71(8) . .
C1 P2 C20 114.2(3) . .
C1 P2 C14 113.2(4) . .
C20 P2 C14 106.4(4) . .
C1 P2 S2 103.5(3) . .
C20 P2 S2 110.3(3) . .
C14 P2 S2 109.1(2) . .
C1 P2 Bi1 39.9(2) . .
C20 P2 Bi1 123.6(3) . .
C14 P2 Bi1 129.1(3) . .
S2 P2 Bi1 63.87(7) . .
P1 S1 Bi1 78.79(8) . .
P2 S2 Bi1 77.48(8) . .
C1 Bi1 Cl1 96.8(2) . .
C1 Bi1 S1 71.0(2) . .
Cl1 Bi1 S1 98.06(8) . .
C1 Bi1 S2 68.9(2) . .
Cl1 Bi1 S2 90.87(8) . .
S1 Bi1 S2 139.67(6) . .
C1 Bi1 P1 31.9(2) . .
Cl1 Bi1 P1 95.21(7) . .
S1 Bi1 P1 39.51(5) . .
S2 Bi1 P1 100.74(5) . .
C1 Bi1 P2 30.4(2) . .
Cl1 Bi1 P2 92.91(7) . .
S1 Bi1 P2 101.38(5) . .
S2 Bi1 P2 38.65(5) . .
P1 Bi1 P2 62.11(5) . .

loop_
_geom_bond_atom_site_label_1
_geom_bond_atom_site_label_2
_geom_bond_distance
_geom_bond_site_symmetry_2
C1 P2 1.703(8) .
C1 P1 1.720(7) .
C1 Bi1 2.160(7) .
C2 C7 1.392(11) .
C2 C3 1.394(11) .
C2 P1 1.819(8) .
C3 C4 1.371(13) .
C3 H3 0.9300 .
C4 C5 1.375(15) .
C4 H4 0.9300 .
C5 C6 1.373(15) .
C5 H5 0.9300 .
C6 C7 1.375(13) .
C6 H6 0.9300 .
C7 H7 0.9300 .
C8 C9 1.377(11) .
C8 C13 1.400(10) .
C8 P1 1.806(7) .
C9 C10 1.399(11) .
C9 H9 0.9300 .
C10 C11 1.383(12) .
C10 H10 0.9300 .
C11 C12 1.367(12) .
C11 H11 0.9300 .
C12 C13 1.389(10) .
C12 H12 0.9300 .
C13 H13 0.9300 .
C14 C19 1.384(11) .
C14 C15 1.386(10) .
C14 P2 1.813(8) .
C15 C16 1.391(12) .
C15 H15 0.9300 .
C16 C17 1.382(13) .
C16 H16 0.9300 .
C17 C18 1.392(13) .
C17 H17 0.9300 .
C18 C19 1.387(12) .
C18 H18 0.9300 .
C19 H19 0.9300 .
C20 C25 1.387(11) .
C20 C21 1.391(12) .
C20 P2 1.810(7) .
C21 C22 1.389(11) .
C21 H21 0.9300 .
C22 C23 1.382(14) .
C22 H22 0.9300 .
C23 C24 1.368(15) .
C23 H23 0.9300 .
C24 C25 1.405(11) .
C24 H24 0.9300 .
C25 H25 0.9300 .
C26 Cl2 1.655(10) .
C26 Cl2 1.655(10) 2_656
C26 H26A 0.9700 .
C26 H26B 0.9700 .
P1 S1 2.025(3) .
P1 Bi1 3.122(2) .
P2 S2 2.028(3) .
P2 Bi1 3.170(2) .
S1 Bi1 2.803(2) .
S2 Bi1 2.916(2) .
Cl1 Bi1 2.592(2) .
